data_7153495
loop_
_publ_author_name
'Burrell, Adam J. M.'
'Watson, Luke'
'Martin, Nathaniel G.'
'Oram, Niall'
'Coldham, Iain'

_publ_section_title
;
 Synthesis of the core ring system of the stemona alkaloids by cascade
 condensation, cyclization, intramolecular cycloaddition.
;
_journal_issue 20
_journal_name_full 'Organic &amp; biomolecular chemistry'
_journal_page_first 4530
_journal_page_last 4532
_journal_paper_doi 10.1039/c0ob00408a
_journal_volume 8
_journal_year 2010
_chemical_formula_sum 'C22 H31 Br Cl N O2'
_chemical_formula_weight 456.84
_chemical_name_systematic
;

?

;
_space_group_IT_number 14
_symmetry_cell_setting monoclinic
_symmetry_space_group_name_Hall '-P 2yn'
_symmetry_space_group_name_H-M 'P 1 21/n 1'
_atom_sites_solution_hydrogens geom
_atom_sites_solution_primary direct
_atom_sites_solution_secondary difmap
_audit_creation_method SHELXL-97
_cell_angle_alpha 90.00
_cell_angle_beta 95.316(3)
_cell_angle_gamma 90.00
_cell_formula_units_Z 4
_cell_length_a 7.8562(4)
_cell_length_b 11.9575(6)
_cell_length_c 23.0397(11)
_cell_measurement_reflns_used 9902
_cell_measurement_temperature 296(2)
_cell_measurement_theta_max 24.96
_cell_measurement_theta_min 2.46
_cell_volume 2155.05(19)
_computing_cell_refinement 'Bruker SMART'
_computing_data_collection 'Bruker SMART'
_computing_data_reduction 'Bruker SAINT'
_computing_molecular_graphics 'Bruker SHELXTL'
_computing_publication_material 'Bruker SHELXTL'
_computing_structure_refinement 'SHELXL-97 (Sheldrick, 1997)'
_computing_structure_solution 'SHELXS-97 (Sheldrick, 1990)'
_diffrn_ambient_temperature 296(2)
_diffrn_detector_area_resol_mean 100
_diffrn_measured_fraction_theta_full 0.995
_diffrn_measured_fraction_theta_max 0.995
_diffrn_measurement_device_type 'CCD area detector'
_diffrn_measurement_method 'phi and omega scans'
_diffrn_radiation_monochromator graphite
_diffrn_radiation_source 'fine-focus sealed tube'
_diffrn_radiation_type MoK\a
_diffrn_radiation_wavelength 0.71073
_diffrn_reflns_av_R_equivalents 0.0281
_diffrn_reflns_av_sigmaI/netI 0.0198
_diffrn_reflns_limit_h_max 10
_diffrn_reflns_limit_h_min -10
_diffrn_reflns_limit_k_max 16
_diffrn_reflns_limit_k_min -16
_diffrn_reflns_limit_l_max 32
_diffrn_reflns_limit_l_min -32
_diffrn_reflns_number 63019
_diffrn_reflns_theta_full 29.85
_diffrn_reflns_theta_max 29.85
_diffrn_reflns_theta_min 1.78
_diffrn_standards_decay_% 0
_diffrn_standards_interval_count 0
_diffrn_standards_interval_time 0
_diffrn_standards_number 0
_exptl_absorpt_coefficient_mu 2.048
_exptl_absorpt_correction_T_max 0.6730
_exptl_absorpt_correction_T_min 0.5602
_exptl_absorpt_correction_type multi-scan
_exptl_absorpt_process_details sadabs
_exptl_crystal_colour colourless
_exptl_crystal_density_diffrn 1.408
_exptl_crystal_density_method 'not measured'
_exptl_crystal_description block
_exptl_crystal_F_000 952
_exptl_crystal_size_max 0.32
_exptl_crystal_size_mid 0.21
_exptl_crystal_size_min 0.21
_refine_diff_density_max 0.827
_refine_diff_density_min -0.806
_refine_diff_density_rms 0.049
_refine_ls_extinction_method none
_refine_ls_goodness_of_fit_ref 1.030
_refine_ls_hydrogen_treatment constr
_refine_ls_matrix_type full
_refine_ls_number_parameters 245
_refine_ls_number_reflns 6158
_refine_ls_number_restraints 0
_refine_ls_restrained_S_all 1.030
_refine_ls_R_factor_all 0.0754
_refine_ls_R_factor_gt 0.0433
_refine_ls_shift/su_max 0.000
_refine_ls_shift/su_mean 0.000
_refine_ls_structure_factor_coef Fsqd
_refine_ls_weighting_details 'calc w=1/[\s^2^(Fo^2^)+(0.0496P)^2^+1.3699P] where P=(Fo^2^+2Fc^2^)/3'
_refine_ls_weighting_scheme calc
_refine_ls_wR_factor_gt 0.1096
_refine_ls_wR_factor_ref 0.1262
_reflns_number_gt 4094
_reflns_number_total 6158
_reflns_threshold_expression >2sigma(I)
_cod_data_source_file c0ob00408a.txt
_cod_data_source_block oic66_0m
_cod_depositor_comments
;
The following automatic conversions were performed:

'_symmetry_cell_setting' value 'Monoclinic' changed to 'monoclinic'
according to /home/saulius/struct/CIF-dictionaries/cif_core.dic
dictionary named 'cif_core.dic' version 2.4.2 from 2011-04-26.

Automatic conversion script
Id: cif_fix_values 1891 2012-01-12 08:04:46Z andrius 
;
_cod_original_sg_symbol_H-M P2(1)/n
_cod_database_code 7153495

loop_
_symmetry_equiv_pos_as_xyz
'x, y, z'
'-x+1/2, y+1/2, -z+1/2'
'-x, -y, -z'
'x-1/2, -y-1/2, z-1/2'

loop_
_atom_site_label
_atom_site_type_symbol
_atom_site_fract_x
_atom_site_fract_y
_atom_site_fract_z
_atom_site_U_iso_or_equiv
_atom_site_adp_type
_atom_site_occupancy
_atom_site_symmetry_multiplicity
_atom_site_calc_flag
_atom_site_refinement_flags
Br1 Br 0.23305(5) 0.29296(3) 1.048197(14) 0.08648(15) Uani 1 1 d .
Cl1 Cl 0.48958(8) 0.58989(4) 0.22662(3) 0.05585(17) Uani 1 1 d .
O1 O 0.3640(2) 0.66960(13) 0.83931(7) 0.0469(4) Uani 1 1 d .
O2 O 0.2775(4) 0.79401(17) 0.90253(10) 0.0838(7) Uani 1 1 d .
N1 N 0.59577(19) 0.64881(13) 0.73888(7) 0.0322(3) Uani 1 1 d .
H1A H 0.5834 0.5733 0.7408 0.039 Uiso 1 1 calc R
C1 C 0.4178(3) 0.70210(17) 0.74114(10) 0.0384(4) Uani 1 1 d .
H1 H 0.3329 0.6427 0.7329 0.046 Uiso 1 1 calc R
C2 C 0.4010(3) 0.7820(2) 0.68969(11) 0.0492(5) Uani 1 1 d .
H2A H 0.2819 0.7959 0.6767 0.059 Uiso 1 1 calc R
H2B H 0.4570 0.8527 0.6996 0.059 Uiso 1 1 calc R
C3 C 0.4896(3) 0.7206(2) 0.64345(10) 0.0466(5) Uani 1 1 d .
H3 H 0.5210 0.7741 0.6140 0.056 Uiso 1 1 calc R
C4 C 0.3789(3) 0.6282(3) 0.61378(12) 0.0619(7) Uani 1 1 d .
H4A H 0.3243 0.5868 0.6432 0.074 Uiso 1 1 calc R
H4B H 0.2897 0.6619 0.5875 0.074 Uiso 1 1 calc R
C5 C 0.4813(4) 0.5478(3) 0.57970(12) 0.0687(8) Uani 1 1 d .
H5A H 0.4075 0.4887 0.5630 0.082 Uiso 1 1 calc R
H5B H 0.5290 0.5872 0.5482 0.082 Uiso 1 1 calc R
C6 C 0.6240(3) 0.4980(2) 0.62055(12) 0.0565(6) Uani 1 1 d .
H6A H 0.6872 0.4450 0.5989 0.068 Uiso 1 1 calc R
H6B H 0.5739 0.4570 0.6511 0.068 Uiso 1 1 calc R
C7 C 0.7499(3) 0.58526(17) 0.64896(10) 0.0411(5) Uani 1 1 d .
C8 C 0.8804(3) 0.52458(19) 0.69180(11) 0.0495(6) Uani 1 1 d .
H8A H 0.8205 0.4658 0.7106 0.059 Uiso 1 1 calc R
H8B H 0.9632 0.4886 0.6692 0.059 Uiso 1 1 calc R
C9 C 0.9785(3) 0.5935(2) 0.73939(12) 0.0502(6) Uani 1 1 d .
H9A H 1.0869 0.5572 0.7507 0.060 Uiso 1 1 calc R
H9B H 1.0027 0.6666 0.7238 0.060 Uiso 1 1 calc R
C10 C 0.8830(3) 0.6088(2) 0.79321(11) 0.0527(6) Uani 1 1 d .
H10A H 0.9625 0.6388 0.8240 0.063 Uiso 1 1 calc R
H10B H 0.8482 0.5355 0.8057 0.063 Uiso 1 1 calc R
C11 C 0.7261(3) 0.68363(19) 0.78742(10) 0.0428(5) Uani 1 1 d .
H11A H 0.6735 0.6826 0.8239 0.051 Uiso 1 1 calc R
H11B H 0.7616 0.7598 0.7805 0.051 Uiso 1 1 calc R
C12 C 0.6528(3) 0.67765(16) 0.67861(9) 0.0356(4) Uani 1 1 d .
H12 H 0.7307 0.7416 0.6841 0.043 Uiso 1 1 calc R
C13 C 0.3799(3) 0.75694(19) 0.79712(11) 0.0466(5) Uani 1 1 d .
H13A H 0.4717 0.8076 0.8105 0.056 Uiso 1 1 calc R
H13B H 0.2744 0.7994 0.7913 0.056 Uiso 1 1 calc R
C14 C 0.3093(3) 0.6995(2) 0.89050(11) 0.0496(5) Uani 1 1 d .
C15 C 0.2939(3) 0.6005(2) 0.92853(10) 0.0476(5) Uani 1 1 d .
C16 C 0.3447(4) 0.4953(2) 0.91227(11) 0.0563(6) Uani 1 1 d .
H16 H 0.3901 0.4855 0.8767 0.068 Uiso 1 1 calc R
C17 C 0.3285(4) 0.4046(2) 0.94845(12) 0.0614(7) Uani 1 1 d .
H17 H 0.3631 0.3339 0.9375 0.074 Uiso 1 1 calc R
C18 C 0.2609(4) 0.4196(2) 1.00061(11) 0.0589(6) Uani 1 1 d .
C19 C 0.2120(4) 0.5241(3) 1.01824(12) 0.0735(8) Uani 1 1 d .
H19 H 0.1681 0.5334 1.0541 0.088 Uiso 1 1 calc R
C20 C 0.2288(4) 0.6146(3) 0.98214(12) 0.0649(7) Uani 1 1 d .
H20 H 0.1965 0.6854 0.9937 0.078 Uiso 1 1 calc R
C21 C 0.8471(3) 0.6478(2) 0.60295(11) 0.0532(6) Uani 1 1 d .
H21A H 0.7691 0.7010 0.5829 0.064 Uiso 1 1 calc R
H21B H 0.9392 0.6903 0.6234 0.064 Uiso 1 1 calc R
C22 C 0.9226(4) 0.5753(3) 0.55722(13) 0.0722(8) Uani 1 1 d .
H22A H 0.9975 0.5204 0.5763 0.108 Uiso 1 1 calc R
H22B H 0.9858 0.6215 0.5328 0.108 Uiso 1 1 calc R
H22C H 0.8319 0.5383 0.5339 0.108 Uiso 1 1 calc R

loop_
_atom_site_aniso_label
_atom_site_aniso_U_11
_atom_site_aniso_U_22
_atom_site_aniso_U_33
_atom_site_aniso_U_23
_atom_site_aniso_U_13
_atom_site_aniso_U_12
Br1 0.1126(3) 0.0917(3) 0.05502(19) 0.02046(16) 0.00689(17) -0.0157(2)
Cl1 0.0635(4) 0.0316(2) 0.0768(4) -0.0006(3) 0.0298(3) -0.0074(2)
O1 0.0566(9) 0.0395(8) 0.0475(9) -0.0037(7) 0.0197(7) -0.0003(7)
O2 0.133(2) 0.0536(12) 0.0697(13) -0.0113(10) 0.0380(13) 0.0196(12)
N1 0.0327(8) 0.0254(7) 0.0394(9) -0.0002(6) 0.0069(7) -0.0011(6)
C1 0.0312(9) 0.0366(10) 0.0481(11) -0.0011(9) 0.0082(8) 0.0027(8)
C2 0.0480(12) 0.0447(12) 0.0559(14) 0.0071(10) 0.0099(10) 0.0125(10)
C3 0.0496(12) 0.0473(12) 0.0431(12) 0.0063(9) 0.0059(10) 0.0081(10)
C4 0.0535(14) 0.0771(18) 0.0526(15) -0.0065(13) -0.0077(12) 0.0031(13)
C5 0.0754(18) 0.0778(19) 0.0520(15) -0.0188(14) 0.0009(13) -0.0131(15)
C6 0.0673(16) 0.0441(12) 0.0603(15) -0.0171(11) 0.0176(13) -0.0046(11)
C7 0.0447(11) 0.0334(10) 0.0472(12) -0.0043(9) 0.0141(9) 0.0007(8)
C8 0.0498(12) 0.0355(11) 0.0662(15) 0.0051(10) 0.0211(11) 0.0084(9)
C9 0.0325(10) 0.0466(12) 0.0725(16) 0.0126(11) 0.0089(10) 0.0024(9)
C10 0.0382(11) 0.0626(15) 0.0557(14) 0.0057(12) -0.0044(10) -0.0028(10)
C11 0.0392(10) 0.0466(12) 0.0423(11) -0.0041(9) 0.0028(9) -0.0055(9)
C12 0.0385(10) 0.0302(9) 0.0393(10) 0.0020(8) 0.0102(8) -0.0014(8)
C13 0.0503(12) 0.0348(10) 0.0574(14) -0.0020(10) 0.0188(10) 0.0012(9)
C14 0.0502(13) 0.0525(13) 0.0471(12) -0.0132(10) 0.0107(10) 0.0002(10)
C15 0.0477(12) 0.0546(13) 0.0412(11) -0.0095(10) 0.0078(10) -0.0054(10)
C16 0.0717(16) 0.0539(14) 0.0460(13) -0.0067(11) 0.0190(12) -0.0044(12)
C17 0.0784(18) 0.0542(15) 0.0529(15) -0.0045(12) 0.0128(13) -0.0065(13)
C18 0.0669(16) 0.0693(17) 0.0396(12) 0.0024(12) 0.0005(11) -0.0125(13)
C19 0.092(2) 0.090(2) 0.0405(14) -0.0061(14) 0.0207(14) -0.0025(18)
C20 0.0804(19) 0.0676(17) 0.0490(14) -0.0124(13) 0.0179(13) 0.0027(14)
C21 0.0588(14) 0.0543(14) 0.0499(13) 0.0009(11) 0.0224(11) 0.0030(11)
C22 0.0759(19) 0.085(2) 0.0606(17) -0.0127(15) 0.0328(15) 0.0001(16)

loop_
_atom_type_symbol
_atom_type_description
_atom_type_scat_dispersion_real
_atom_type_scat_dispersion_imag
_atom_type_scat_source
C C 0.0033 0.0016 'International Tables Vol C Tables 4.2.6.8 and 6.1.1.4'
H H 0.0000 0.0000 'International Tables Vol C Tables 4.2.6.8 and 6.1.1.4'
N N 0.0061 0.0033 'International Tables Vol C Tables 4.2.6.8 and 6.1.1.4'
O O 0.0106 0.0060 'International Tables Vol C Tables 4.2.6.8 and 6.1.1.4'
Cl Cl 0.1484 0.1585 'International Tables Vol C Tables 4.2.6.8 and 6.1.1.4'
Br Br -0.2901 2.4595 'International Tables Vol C Tables 4.2.6.8 and 6.1.1.4'

loop_
_geom_angle_atom_site_label_1
_geom_angle_atom_site_label_2
_geom_angle_atom_site_label_3
_geom_angle
C14 O1 C13 117.10(18)
C11 N1 C12 111.98(15)
C11 N1 C1 114.70(16)
C12 N1 C1 106.19(15)
C11 N1 H1A 107.9
C12 N1 H1A 107.9
C1 N1 H1A 107.9
C13 C1 C2 112.71(18)
C13 C1 N1 117.53(18)
C2 C1 N1 104.30(16)
C13 C1 H1 107.3
C2 C1 H1 107.3
N1 C1 H1 107.3
C3 C2 C1 103.38(17)
C3 C2 H2A 111.1
C1 C2 H2A 111.1
C3 C2 H2B 111.1
C1 C2 H2B 111.1
H2A C2 H2B 109.1
C2 C3 C4 112.7(2)
C2 C3 C12 101.89(18)
C4 C3 C12 113.97(19)
C2 C3 H3 109.4
C4 C3 H3 109.4
C12 C3 H3 109.4
C5 C4 C3 112.5(2)
C5 C4 H4A 109.1
C3 C4 H4A 109.1
C5 C4 H4B 109.1
C3 C4 H4B 109.1
H4A C4 H4B 107.8
C6 C5 C4 108.9(2)
C6 C5 H5A 109.9
C4 C5 H5A 109.9
C6 C5 H5B 109.9
C4 C5 H5B 109.9
H5A C5 H5B 108.3
C5 C6 C7 113.9(2)
C5 C6 H6A 108.8
C7 C6 H6A 108.8
C5 C6 H6B 108.8
C7 C6 H6B 108.8
H6A C6 H6B 107.7
C8 C7 C12 112.49(18)
C8 C7 C6 108.45(19)
C12 C7 C6 110.48(18)
C8 C7 C21 108.93(19)
C12 C7 C21 104.61(17)
C6 C7 C21 111.9(2)
C9 C8 C7 118.00(18)
C9 C8 H8A 107.8
C7 C8 H8A 107.8
C9 C8 H8B 107.8
C7 C8 H8B 107.8
H8A C8 H8B 107.1
C10 C9 C8 113.45(19)
C10 C9 H9A 108.9
C8 C9 H9A 108.9
C10 C9 H9B 108.9
C8 C9 H9B 108.9
H9A C9 H9B 107.7
C9 C10 C11 117.2(2)
C9 C10 H10A 108.0
C11 C10 H10A 108.0
C9 C10 H10B 108.0
C11 C10 H10B 108.0
H10A C10 H10B 107.2
N1 C11 C10 113.18(18)
N1 C11 H11A 108.9
C10 C11 H11A 108.9
N1 C11 H11B 108.9
C10 C11 H11B 108.9
H11A C11 H11B 107.8
N1 C12 C7 115.98(16)
N1 C12 C3 104.60(16)
C7 C12 C3 115.39(18)
N1 C12 H12 106.8
C7 C12 H12 106.8
C3 C12 H12 106.8
O1 C13 C1 107.44(17)
O1 C13 H13A 110.2
C1 C13 H13A 110.2
O1 C13 H13B 110.2
C1 C13 H13B 110.2
H13A C13 H13B 108.5
O2 C14 O1 123.1(2)
O2 C14 C15 125.9(2)
O1 C14 C15 110.9(2)
C16 C15 C20 119.4(2)
C16 C15 C14 121.6(2)
C20 C15 C14 119.0(2)
C17 C16 C15 120.4(2)
C17 C16 H16 119.8
C15 C16 H16 119.8
C18 C17 C16 119.5(3)
C18 C17 H17 120.3
C16 C17 H17 120.3
C17 C18 C19 121.2(3)
C17 C18 Br1 118.6(2)
C19 C18 Br1 120.2(2)
C20 C19 C18 119.2(2)
C20 C19 H19 120.4
C18 C19 H19 120.4
C19 C20 C15 120.3(3)
C19 C20 H20 119.8
C15 C20 H20 119.8
C22 C21 C7 116.3(2)
C22 C21 H21A 108.2
C7 C21 H21A 108.2
C22 C21 H21B 108.2
C7 C21 H21B 108.2
H21A C21 H21B 107.4
C21 C22 H22A 109.5
C21 C22 H22B 109.5
H22A C22 H22B 109.5
C21 C22 H22C 109.5
H22A C22 H22C 109.5
H22B C22 H22C 109.5

loop_
_geom_bond_atom_site_label_1
_geom_bond_atom_site_label_2
_geom_bond_distance
Br1 C18 1.894(3)
O1 C14 1.340(3)
O1 C13 1.440(3)
O2 C14 1.196(3)
N1 C11 1.503(3)
N1 C12 1.537(3)
N1 C1 1.542(2)
N1 H1A 0.9100
C1 C13 1.501(3)
C1 C2 1.519(3)
C1 H1 0.9800
C2 C3 1.515(3)
C2 H2A 0.9700
C2 H2B 0.9700
C3 C4 1.528(4)
C3 C12 1.540(3)
C3 H3 0.9800
C4 C5 1.518(4)
C4 H4A 0.9700
C4 H4B 0.9700
C5 C6 1.517(4)
C5 H5A 0.9700
C5 H5B 0.9700
C6 C7 1.541(3)
C6 H6A 0.9700
C6 H6B 0.9700
C7 C8 1.538(3)
C7 C12 1.538(3)
C7 C21 1.555(3)
C8 C9 1.523(4)
C8 H8A 0.9700
C8 H8B 0.9700
C9 C10 1.518(4)
C9 H9A 0.9700
C9 H9B 0.9700
C10 C11 1.519(3)
C10 H10A 0.9700
C10 H10B 0.9700
C11 H11A 0.9700
C11 H11B 0.9700
C12 H12 0.9800
C13 H13A 0.9700
C13 H13B 0.9700
C14 C15 1.484(4)
C15 C16 1.382(3)
C15 C20 1.390(4)
C16 C17 1.381(4)
C16 H16 0.9300
C17 C18 1.370(4)
C17 H17 0.9300
C18 C19 1.380(4)
C19 C20 1.379(4)
C19 H19 0.9300
C20 H20 0.9300
C21 C22 1.527(3)
C21 H21A 0.9700
C21 H21B 0.9700
C22 H22A 0.9600
C22 H22B 0.9600
C22 H22C 0.9600
